data_7716058
loop_
_publ_author_name
'Subintoro, Primadi J.'
'Carter, Korey P.'

_publ_section_title
;
 Structural and vibrational properties of lanthanide Lindqvist
 polyoxometalate complexes.
;
_journal_issue 22
_journal_name_full 'Dalton transactions (Cambridge, England : 2003)'
_journal_page_first 9526
_journal_page_last 9539
_journal_paper_doi 10.1039/d4dt00786g
_journal_volume 53
_journal_year 2024
_chemical_formula_moiety 'Dy Na9 O68 W10, 3(O)'
_chemical_formula_sum 'Dy Na9 O71 W10'
_chemical_formula_weight 3343.91
_space_group_crystal_system triclinic
_space_group_IT_number 2
_space_group_name_Hall '-P 1'
_space_group_name_H-M_alt 'P -1'
_atom_sites_solution_primary direct
_audit_creation_date 2023-12-20
_audit_creation_method
;FinalCif V134 by Daniel Kratzert, Freiburg 2024, 
https://dkratzert.de/finalcif.html
;
_audit_update_record
;
2024-02-29 deposited with the CCDC.	2024-05-06 downloaded from the CCDC.
;
_cell_angle_alpha 82.874(2)
_cell_angle_beta 74.520(2)
_cell_angle_gamma 88.910(2)
_cell_formula_units_Z 2
_cell_length_a 12.7414(5)
_cell_length_b 13.0651(5)
_cell_length_c 20.4611(9)
_cell_measurement_reflns_used 9710
_cell_measurement_temperature 100.00
_cell_measurement_theta_max 35.724
_cell_measurement_theta_min 2.268
_cell_volume 3256.8(2)
_computing_cell_refinement 'SAINT V8.40B (?, 2016)'
_computing_data_reduction 'SAINT V8.40B (?, 2016)'
_computing_molecular_graphics 'Olex2 1.5 (Dolomanov et al., 2009)'
_computing_publication_material 'Olex2 1.5 (Dolomanov et al., 2009)'
_computing_structure_refinement 'SHELXL 2016/4 (Sheldrick, 2015)'
_computing_structure_solution 'SHELXT 2018/2 (Sheldrick, 2018)'
_diffrn_ambient_temperature 100.00
_diffrn_measured_fraction_theta_full 0.999
_diffrn_measured_fraction_theta_max 1.000
_diffrn_measurement_device_type 'Bruker D8 Venture Duo'
_diffrn_radiation_probe x-ray
_diffrn_radiation_type MoK\a
_diffrn_radiation_wavelength 0.71073
_diffrn_reflns_av_R_equivalents 0.0933
_diffrn_reflns_av_unetI/netI 0.0419
_diffrn_reflns_Laue_measured_fraction_full 0.999
_diffrn_reflns_Laue_measured_fraction_max 1.000
_diffrn_reflns_limit_h_max 18
_diffrn_reflns_limit_h_min -18
_diffrn_reflns_limit_k_max 18
_diffrn_reflns_limit_k_min -18
_diffrn_reflns_limit_l_max 29
_diffrn_reflns_limit_l_min -29
_diffrn_reflns_number 223944
_diffrn_reflns_point_group_measured_fraction_full 0.999
_diffrn_reflns_point_group_measured_fraction_max 1.000
_diffrn_reflns_theta_full 25.242
_diffrn_reflns_theta_max 30.508
_diffrn_reflns_theta_min 2.082
_exptl_absorpt_coefficient_mu 18.899
_exptl_absorpt_correction_T_max 0.2435
_exptl_absorpt_correction_T_min 0.1086
_exptl_absorpt_correction_type numerical
_exptl_absorpt_process_details
;
SADABS-2016/2 (Bruker,2016/2) was used for absorption correction.
wR2(int) was 0.1147 before and 0.0859 after correction.
The Ratio of minimum to maximum transmission is 0.4460.
The \l/2 correction factor is Not present.
;
_exptl_crystal_colour 'clear light colourless'
_exptl_crystal_colour_lustre clear
_exptl_crystal_colour_modifier light
_exptl_crystal_colour_primary colourless
_exptl_crystal_density_diffrn 3.410
_exptl_crystal_description block
_exptl_crystal_F_000 2946
_exptl_crystal_preparation
'Sodium Tungstate in aqueous media was acidified with Nitric acid. Dysprosium Nitrate solution was then added into the tungstate solution.'
_exptl_crystal_recrystallization_method 'Slow evaporation from water'
_exptl_crystal_size_max 0.143
_exptl_crystal_size_mid 0.115
_exptl_crystal_size_min 0.076
_refine_diff_density_max 1.595
_refine_diff_density_min -1.383
_refine_diff_density_rms 0.304
_refine_ls_extinction_coef 0.000288(12)
_refine_ls_extinction_expression Fc^*^=kFc[1+0.001xFc^2^\l^3^/sin(2\q)]^-1/4^
_refine_ls_extinction_method 'SHELXL-2016/4 (Sheldrick 2016)'
_refine_ls_goodness_of_fit_ref 1.021
_refine_ls_hydrogen_treatment undef
_refine_ls_matrix_type full
_refine_ls_number_parameters 821
_refine_ls_number_reflns 19899
_refine_ls_number_restraints 0
_refine_ls_restrained_S_all 1.021
_refine_ls_R_factor_all 0.0343
_refine_ls_R_factor_gt 0.0267
_refine_ls_shift/su_max 0.003
_refine_ls_shift/su_mean 0.000
_refine_ls_structure_factor_coef Fsqd
_refine_ls_weighting_details 'w=1/[\s^2^(Fo^2^)+(0.0110P)^2^+19.7925P] where P=(Fo^2^+2Fc^2^)/3'
_refine_ls_weighting_scheme calc
_refine_ls_wR_factor_gt 0.0548
_refine_ls_wR_factor_ref 0.0585
_reflns_Friedel_coverage 0.000
_reflns_number_gt 17240
_reflns_number_total 19899
_reflns_threshold_expression 'I > 2\s(I)'
_cod_data_source_file d4dt00786g2.cif
_cod_data_source_block Complex_9
_cod_depositor_comments 'Adding full bibliography for 7716058--7716071.cif.'
_cod_database_code 7716058
_olex2_exptl_crystal_mounting_method 'Mitegen mount'
_olex2_refinement_description
;
;
_olex2_submission_special_instructions 'No special instructions were received'
_shelx_shelxl_version_number 2016/4
_shelx_space_group_comment
;
The symmetry employed for this shelxl refinement is uniquely defined
by the following loop, which should always be used as a source of
symmetry information in preference to the above space-group names.
They are only intended as comments.
;
_shelx_estimated_absorpt_t_min 0.173
_shelx_estimated_absorpt_t_max 0.328

loop_
_space_group_symop_operation_xyz
'x, y, z'
'-x, -y, -z'

loop_
_atom_site_label
_atom_site_type_symbol
_atom_site_fract_x
_atom_site_fract_y
_atom_site_fract_z
_atom_site_U_iso_or_equiv
_atom_site_adp_type
_atom_site_occupancy
_atom_site_site_symmetry_order
_atom_site_calc_flag
_atom_site_refinement_flags_posn
_atom_site_refinement_flags_adp
_atom_site_refinement_flags_occupancy
_atom_site_disorder_assembly
_atom_site_disorder_group
W1 W 0.94982(2) 0.03469(2) 0.68003(2) 0.00712(4) Uani 1 1 d . . . . .
W2 W 1.16690(2) 0.22265(2) 0.77005(2) 0.00720(4) Uani 1 1 d . . . . .
W3 W 0.99304(2) 0.03100(2) 0.82976(2) 0.00733(4) Uani 1 1 d . . . . .
W4 W 0.73614(2) 0.43971(2) 0.90343(2) 0.00741(4) Uani 1 1 d . . . . .
W5 W 0.66260(2) 0.43060(2) 0.69296(2) 0.00734(4) Uani 1 1 d . . . . .
W6 W 1.12313(2) 0.22747(2) 0.61915(2) 0.00725(4) Uani 1 1 d . . . . .
W7 W 0.55680(2) 0.55727(2) 0.82771(2) 0.00791(4) Uani 1 1 d . . . . .
W8 W 1.20254(2) 0.00874(2) 0.69384(2) 0.00749(4) Uani 1 1 d . . . . .
W9 W 0.57518(2) 0.30229(2) 0.84396(2) 0.00725(4) Uani 1 1 d . . . . .
W10 W 0.82219(2) 0.56858(2) 0.75060(2) 0.00737(4) Uani 1 1 d . . . . .
Dy1 Dy 0.87623(2) 0.28171(2) 0.76324(2) 0.00725(5) Uani 1 1 d . . . . .
Na8 Na 0.06547(19) 0.60272(18) 0.50976(13) 0.0158(5) Uani 1 1 d . . . . .
Na1 Na 0.2956(2) 0.21755(17) 0.98947(13) 0.0161(5) Uani 1 1 d . . . . .
Na9 Na 0.46886(19) 0.70619(18) 0.43688(13) 0.0157(5) Uani 1 1 d . . . . .
Na5 Na 0.13356(18) 0.50983(17) 0.94187(12) 0.0128(4) Uani 1 1 d . . . . .
Na4 Na 0.69977(19) -0.06988(18) 0.62133(13) 0.0155(5) Uani 1 1 d . . . . .
Na6 Na 0.18649(19) 0.60244(17) 0.76716(12) 0.0137(5) Uani 1 1 d . . . . .
Na3 Na 0.55890(18) -0.04803(17) 0.79322(12) 0.0133(4) Uani 1 1 d . . . . .
Na2 Na 0.31995(19) -0.04653(17) 0.93792(12) 0.0147(5) Uani 1 1 d . . . . .
Na7 Na 0.24660(19) 0.63606(18) 0.58806(12) 0.0156(5) Uani 1 1 d . . . . .
O12 O 1.0299(3) 0.1266(3) 0.59898(19) 0.0091(7) Uani 1 1 d . . . . .
O32 O 0.4819(3) 0.4299(3) 0.85889(19) 0.0085(7) Uani 1 1 d . . . . .
O19 O 0.6939(3) 0.2264(3) 0.8176(2) 0.0091(7) Uani 1 1 d . . . . .
O33 O 0.6126(3) 0.5398(3) 0.9050(2) 0.0103(7) Uani 1 1 d . . . . .
O17 O 1.2296(3) 0.1099(3) 0.6136(2) 0.0093(7) Uani 1 1 d . . . . .
O1 O 0.8572(3) 0.1343(3) 0.70763(19) 0.0073(7) Uani 1 1 d . . . . .
O24 O 0.6193(3) 0.3363(3) 0.92328(19) 0.0105(7) Uani 1 1 d . . . . .
O16 O 1.2671(3) 0.1068(3) 0.7349(2) 0.0096(7) Uani 1 1 d . . . . .
O2 O 1.0091(3) 0.3029(3) 0.6553(2) 0.0094(7) Uani 1 1 d . . . . .
O21 O 0.9132(3) 0.4621(3) 0.73497(19) 0.0090(7) Uani 1 1 d . . . . .
O34 O 0.6824(3) 0.6424(3) 0.7819(2) 0.0100(7) Uani 1 1 d . . . . .
O22 O 0.7726(3) 0.3415(3) 0.6858(2) 0.0091(7) Uani 1 1 d . . . . .
O35 O 0.5532(3) 0.5327(3) 0.7361(2) 0.0111(8) Uani 1 1 d . . . . .
O6 O 0.9236(3) -0.0352(3) 0.7723(2) 0.0104(7) Uani 1 1 d . . . . .
O20 O 0.8355(3) 0.3475(3) 0.86911(19) 0.0085(7) Uani 1 1 d . . . . .
O30 O 0.5594(3) 0.3305(3) 0.7515(2) 0.0094(7) Uani 1 1 d . . . . .
O3 O 1.0483(3) 0.3013(3) 0.78675(19) 0.0084(7) Uani 1 1 d . . . . .
O28 O 0.7647(3) 0.5475(3) 0.6733(2) 0.0097(7) Uani 1 1 d . . . . .
O4 O 0.8961(3) 0.1329(3) 0.8391(2) 0.0093(7) Uani 1 1 d . . . . .
O53 O 0.9823(3) 0.1125(3) 0.4729(2) 0.0158(8) Uani 1 1 d . . . . .
O15 O 1.1260(3) -0.0475(3) 0.78468(19) 0.0087(7) Uani 1 1 d . . . . .
O37 O 0.4293(3) 0.2972(3) 1.0246(2) 0.0133(8) Uani 1 1 d . . . . .
O26 O 0.8232(3) 0.5553(3) 0.84621(19) 0.0088(7) Uani 1 1 d . . . . .
O10 O 1.2079(3) 0.2802(3) 0.6735(2) 0.0102(7) Uani 1 1 d . . . . .
O8 O 1.1031(3) 0.1198(3) 0.8465(2) 0.0108(7) Uani 1 1 d . . . . .
O63 O -0.0464(3) 0.4789(3) 0.5818(2) 0.0139(8) Uani 1 1 d . . . . .
O14 O 1.0908(3) -0.0436(3) 0.6629(2) 0.0087(7) Uani 1 1 d . . . . .
O65 O 0.1461(3) 0.7415(3) 0.4296(2) 0.0127(8) Uani 1 1 d . . . . .
O25 O 0.7578(3) 0.4513(3) 0.9815(2) 0.0124(8) Uani 1 1 d . . . . .
O23 O 0.4723(3) 0.2128(3) 0.8820(2) 0.0114(8) Uani 1 1 d . . . . .
O38 O 0.2647(3) 0.3728(3) 0.9185(2) 0.0141(8) Uani 1 1 d . . . . .
O48 O 0.6478(3) 0.0675(3) 0.6902(2) 0.0157(8) Uani 1 1 d . . . . .
O9 O 1.2593(3) 0.2843(3) 0.8010(2) 0.0126(8) Uani 1 1 d . . . . .
O5 O 0.8780(3) -0.0402(3) 0.6418(2) 0.0110(8) Uani 1 1 d . . . . .
O44 O 0.3951(3) 0.0514(3) 0.8293(2) 0.0127(8) Uani 1 1 d . . . . .
O43 O 0.2749(4) -0.1486(3) 1.0388(2) 0.0171(9) Uani 1 1 d . . . . .
O41 O 0.1866(3) 0.0917(3) 0.9614(2) 0.0147(8) Uani 1 1 d . . . . .
O59 O 0.1377(3) 0.5091(3) 0.6803(2) 0.0134(8) Uani 1 1 d . . . . .
O11 O 1.1790(3) 0.2959(3) 0.5391(2) 0.0117(8) Uani 1 1 d . . . . .
O55 O 0.0196(3) 0.3815(3) 1.0217(2) 0.0154(8) Uani 1 1 d . . . . .
O40 O 0.3917(4) 0.0591(3) 1.0112(2) 0.0182(9) Uani 1 1 d . . . . .
O27 O 0.9042(3) 0.6761(3) 0.7162(2) 0.0128(8) Uani 1 1 d . . . . .
O47 O 0.6841(3) 0.0121(3) 0.8472(2) 0.0165(9) Uani 1 1 d . . . . .
O52 O 0.7349(4) -0.2456(3) 0.5939(2) 0.0181(9) Uani 1 1 d . . . . .
O39 O 0.1635(4) 0.2634(3) 1.0910(2) 0.0201(9) Uani 1 1 d . . . . .
O68 O 0.5194(3) 0.7978(3) 0.3239(2) 0.0121(8) Uani 1 1 d . . . . .
O66 O 0.2280(3) 0.5167(3) 0.5111(2) 0.0145(8) Uani 1 1 d . . . . .
O54 O 0.3416(3) 0.4816(3) 0.7400(2) 0.0166(9) Uani 1 1 d . . . . .
O57 O 0.0532(3) 0.4851(3) 0.8482(2) 0.0149(8) Uani 1 1 d . . . . .
O64 O 0.3014(3) 0.7800(3) 0.4911(2) 0.0171(9) Uani 1 1 d . . . . .
O51 O 0.7783(3) 0.0046(3) 0.5019(2) 0.0167(9) Uani 1 1 d . . . . .
O69 O 0.6130(3) 0.5971(3) 0.3881(2) 0.0168(9) Uani 1 1 d . . . . .
O70 O 0.9555(4) 0.2363(3) 0.9545(2) 0.0193(9) Uani 1 1 d . . . . .
O61 O 0.0711(3) 0.7052(3) 0.5936(2) 0.0155(8) Uani 1 1 d . . . . .
O60 O 0.2972(3) 0.7101(3) 0.6733(2) 0.0142(8) Uani 1 1 d . . . . .
O67 O 0.5541(3) 0.8550(3) 0.4639(2) 0.0192(9) Uani 1 1 d . . . . .
O29 O 0.6279(3) 0.4312(3) 0.6161(2) 0.0116(8) Uani 1 1 d . . . . .
O56 O 0.2327(3) 0.6491(3) 0.8636(2) 0.0152(8) Uani 1 1 d . . . . .
O45 O 0.4715(3) -0.1579(3) 0.8975(2) 0.0174(9) Uani 1 1 d . . . . .
O62 O 0.4413(4) 0.5998(3) 0.5418(2) 0.0194(9) Uani 1 1 d . . . . .
O18 O 1.3088(3) -0.0771(3) 0.6716(2) 0.0135(8) Uani 1 1 d . . . . .
O49 O 0.5312(3) -0.0493(3) 0.5865(2) 0.0187(9) Uani 1 1 d . . . . .
O50 O 0.7003(4) -0.1552(3) 0.7380(2) 0.0188(9) Uani 1 1 d . . . . .
O58 O 0.0549(4) 0.7417(3) 0.7843(2) 0.0190(9) Uani 1 1 d . . . . .
O7 O 0.9563(3) -0.0495(3) 0.9062(2) 0.0132(8) Uani 1 1 d . . . . .
O42 O 0.1857(4) -0.1529(3) 0.9083(3) 0.0248(10) Uani 1 1 d . . . . .
O36 O 0.4555(3) 0.6482(3) 0.8457(2) 0.0143(8) Uani 1 1 d . . . . .
O46 O 0.4514(4) -0.1534(3) 0.7516(3) 0.0303(12) Uani 1 1 d . . . . .
O71 O 0.5188(4) 0.6821(3) 0.6418(3) 0.0270(11) Uani 1 1 d . . . . .
O13 O 1.0681(3) 0.1226(3) 0.72261(19) 0.0075(7) Uani 1 1 d . . . . .
O31 O 0.6907(3) 0.4422(3) 0.79828(18) 0.0056(7) Uani 1 1 d . . . . .

loop_
_atom_site_aniso_label
_atom_site_aniso_U_11
_atom_site_aniso_U_22
_atom_site_aniso_U_33
_atom_site_aniso_U_23
_atom_site_aniso_U_13
_atom_site_aniso_U_12
W1 0.00682(9) 0.00801(9) 0.00682(10) -0.00177(7) -0.00196(7) 0.00019(7)
W2 0.00719(9) 0.00767(9) 0.00715(10) -0.00139(7) -0.00244(7) 0.00018(7)
W3 0.00774(9) 0.00770(9) 0.00642(10) -0.00023(7) -0.00195(7) 0.00036(7)
W4 0.00738(9) 0.00868(9) 0.00660(10) -0.00194(7) -0.00218(7) 0.00045(7)
W5 0.00734(9) 0.00858(9) 0.00626(10) -0.00086(7) -0.00210(7) 0.00027(7)
W6 0.00752(9) 0.00780(9) 0.00605(10) -0.00092(7) -0.00113(7) 0.00016(7)
W7 0.00698(9) 0.00817(9) 0.00891(10) -0.00221(7) -0.00225(8) 0.00092(7)
W8 0.00678(9) 0.00763(9) 0.00801(10) -0.00150(7) -0.00173(7) 0.00089(7)
W9 0.00719(9) 0.00810(9) 0.00632(10) -0.00106(7) -0.00143(7) -0.00039(7)
W10 0.00709(9) 0.00753(8) 0.00746(10) -0.00080(7) -0.00193(7) 0.00021(7)
Dy1 0.00764(11) 0.00786(10) 0.00625(11) -0.00103(8) -0.00181(9) 0.00051(8)
Na8 0.0169(12) 0.0163(11) 0.0140(12) -0.0017(9) -0.0034(10) -0.0016(9)
Na1 0.0193(12) 0.0138(10) 0.0174(13) -0.0016(9) -0.0088(10) -0.0006(9)
Na9 0.0142(11) 0.0167(11) 0.0154(12) 0.0003(9) -0.0035(10) 0.0005(9)
Na5 0.0126(11) 0.0151(10) 0.0110(11) -0.0023(9) -0.0033(9) 0.0009(8)
Na4 0.0142(11) 0.0174(11) 0.0170(13) -0.0051(9) -0.0062(10) 0.0008(9)
Na6 0.0145(11) 0.0151(10) 0.0115(11) -0.0016(9) -0.0031(9) -0.0013(9)
Na3 0.0127(11) 0.0143(10) 0.0132(12) -0.0027(9) -0.0033(9) 0.0002(8)
Na2 0.0157(11) 0.0163(11) 0.0107(11) 0.0020(9) -0.0026(9) 0.0007(9)
Na7 0.0151(11) 0.0185(11) 0.0122(12) -0.0024(9) -0.0017(9) -0.0017(9)
O12 0.0102(18) 0.0111(17) 0.0057(18) -0.0005(14) -0.0016(14) -0.0006(14)
O32 0.0072(17) 0.0126(17) 0.0064(18) -0.0035(14) -0.0022(14) 0.0025(13)
O19 0.0079(17) 0.0101(16) 0.0097(19) -0.0019(14) -0.0031(15) 0.0020(13)
O33 0.0085(17) 0.0115(17) 0.012(2) -0.0021(14) -0.0040(15) -0.0004(14)
O17 0.0089(17) 0.0059(15) 0.0128(19) -0.0019(14) -0.0021(15) 0.0001(13)
O1 0.0090(17) 0.0065(15) 0.0064(18) -0.0012(13) -0.0016(14) 0.0017(13)
O24 0.0127(18) 0.0136(17) 0.0036(17) -0.0013(14) 0.0008(14) -0.0007(14)
O16 0.0084(17) 0.0117(17) 0.0085(19) -0.0008(14) -0.0024(15) 0.0013(14)
O2 0.0089(17) 0.0110(17) 0.0085(19) -0.0025(14) -0.0024(15) 0.0014(14)
O21 0.0104(18) 0.0089(16) 0.0076(18) -0.0004(14) -0.0021(15) -0.0001(14)
O34 0.0097(18) 0.0121(17) 0.0089(19) -0.0027(14) -0.0031(15) 0.0025(14)
O22 0.0072(17) 0.0096(16) 0.0096(19) -0.0007(14) -0.0007(14) 0.0009(13)
O35 0.0069(17) 0.0111(17) 0.015(2) -0.0007(15) -0.0037(15) 0.0020(14)
O6 0.0112(18) 0.0092(16) 0.0093(19) -0.0004(14) -0.0006(15) -0.0016(14)
O20 0.0114(18) 0.0088(16) 0.0056(18) -0.0025(13) -0.0021(14) -0.0002(13)
O30 0.0102(18) 0.0117(17) 0.0083(18) -0.0047(14) -0.0043(15) 0.0006(14)
O3 0.0092(17) 0.0092(16) 0.0076(18) -0.0018(14) -0.0036(14) 0.0034(13)
O28 0.0089(17) 0.0132(17) 0.0068(18) -0.0010(14) -0.0016(15) 0.0014(14)
O4 0.0092(17) 0.0096(16) 0.0096(19) -0.0002(14) -0.0037(15) -0.0029(13)
O53 0.019(2) 0.0158(19) 0.012(2) -0.0020(16) -0.0034(17) 0.0011(16)
O15 0.0073(17) 0.0124(17) 0.0056(18) -0.0007(14) -0.0003(14) 0.0014(13)
O37 0.0138(19) 0.0147(18) 0.011(2) -0.0038(15) -0.0024(16) 0.0005(15)
O26 0.0099(18) 0.0120(17) 0.0041(17) -0.0016(14) -0.0008(14) 0.0002(14)
O10 0.0109(18) 0.0109(17) 0.0079(18) -0.0012(14) -0.0006(15) -0.0001(14)
O8 0.0117(18) 0.0111(17) 0.0088(19) 0.0004(14) -0.0019(15) 0.0002(14)
O63 0.014(2) 0.0158(19) 0.012(2) -0.0016(15) -0.0037(16) -0.0002(15)
O14 0.0061(17) 0.0107(16) 0.0096(19) -0.0029(14) -0.0019(14) -0.0001(13)
O65 0.0126(19) 0.0166(18) 0.0087(19) -0.0023(15) -0.0026(15) 0.0025(15)
O25 0.0126(19) 0.0150(18) 0.0089(19) -0.0064(15) 0.0005(15) -0.0006(15)
O23 0.0101(18) 0.0131(18) 0.0098(19) 0.0014(15) -0.0014(15) -0.0022(14)
O38 0.0107(19) 0.0179(19) 0.013(2) -0.0031(16) -0.0018(16) 0.0000(15)
O48 0.017(2) 0.0149(19) 0.017(2) -0.0043(16) -0.0063(17) 0.0010(16)
O9 0.0119(19) 0.0140(18) 0.014(2) -0.0028(15) -0.0065(16) -0.0008(15)
O5 0.0117(18) 0.0130(17) 0.0112(19) -0.0062(15) -0.0060(15) 0.0019(14)
O44 0.015(2) 0.0134(18) 0.0094(19) -0.0015(15) -0.0035(16) 0.0008(15)
O43 0.023(2) 0.018(2) 0.009(2) 0.0009(16) -0.0032(17) 0.0030(17)
O41 0.016(2) 0.0160(19) 0.014(2) -0.0023(16) -0.0063(17) -0.0014(16)
O59 0.0114(19) 0.0145(18) 0.014(2) -0.0009(15) -0.0029(16) -0.0002(15)
O11 0.0118(18) 0.0160(18) 0.0064(19) -0.0002(15) -0.0011(15) -0.0014(15)
O55 0.017(2) 0.0154(19) 0.014(2) -0.0060(16) -0.0022(17) -0.0020(16)
O40 0.021(2) 0.0166(19) 0.019(2) -0.0009(17) -0.0089(18) -0.0004(17)
O27 0.0103(18) 0.0104(17) 0.017(2) -0.0022(15) -0.0027(16) -0.0012(14)
O47 0.015(2) 0.022(2) 0.014(2) -0.0024(17) -0.0053(17) -0.0036(16)
O52 0.020(2) 0.021(2) 0.013(2) -0.0066(17) -0.0014(17) 0.0023(17)
O39 0.021(2) 0.021(2) 0.018(2) -0.0037(18) -0.0026(18) -0.0041(17)
O68 0.0120(19) 0.0144(18) 0.0096(19) -0.0006(15) -0.0028(15) -0.0013(15)
O66 0.016(2) 0.0160(19) 0.011(2) -0.0012(15) -0.0017(16) 0.0007(16)
O54 0.013(2) 0.0174(19) 0.021(2) -0.0006(17) -0.0078(18) -0.0017(16)
O57 0.015(2) 0.0167(19) 0.014(2) -0.0042(16) -0.0033(17) -0.0015(15)
O64 0.015(2) 0.020(2) 0.016(2) -0.0019(17) -0.0048(17) 0.0008(16)
O51 0.016(2) 0.019(2) 0.014(2) -0.0025(16) -0.0028(17) 0.0004(16)
O69 0.0105(19) 0.0167(19) 0.022(2) 0.0009(17) -0.0034(17) -0.0012(15)
O70 0.018(2) 0.025(2) 0.019(2) -0.0114(18) -0.0071(18) 0.0033(17)
O61 0.017(2) 0.0149(19) 0.013(2) -0.0002(16) -0.0011(17) 0.0016(16)
O60 0.017(2) 0.0120(18) 0.014(2) -0.0004(15) -0.0047(17) -0.0022(15)
O67 0.013(2) 0.021(2) 0.022(2) -0.0047(18) -0.0011(18) -0.0040(16)
O29 0.0137(19) 0.0137(18) 0.0094(19) -0.0003(15) -0.0069(16) -0.0011(15)
O56 0.0110(19) 0.019(2) 0.016(2) -0.0040(16) -0.0033(16) -0.0008(15)
O45 0.016(2) 0.018(2) 0.016(2) -0.0015(17) -0.0011(17) 0.0023(16)
O62 0.022(2) 0.020(2) 0.016(2) 0.0013(17) -0.0049(18) 0.0061(17)
O18 0.016(2) 0.0093(17) 0.016(2) -0.0023(15) -0.0049(17) 0.0028(15)
O49 0.015(2) 0.025(2) 0.015(2) -0.0045(18) -0.0019(17) 0.0016(17)
O50 0.020(2) 0.0153(19) 0.019(2) -0.0002(17) -0.0021(18) 0.0002(16)
O58 0.021(2) 0.0123(18) 0.027(3) -0.0019(17) -0.0112(19) -0.0002(16)
O7 0.015(2) 0.0118(17) 0.013(2) 0.0008(15) -0.0047(16) 0.0011(15)
O42 0.026(2) 0.019(2) 0.037(3) -0.011(2) -0.018(2) 0.0061(18)
O36 0.0107(19) 0.0133(18) 0.020(2) -0.0055(16) -0.0053(17) 0.0040(15)
O46 0.040(3) 0.019(2) 0.043(3) -0.009(2) -0.029(3) 0.007(2)
O71 0.014(2) 0.023(2) 0.038(3) 0.014(2) -0.006(2) 0.0006(18)
O13 0.0093(17) 0.0072(15) 0.0069(18) -0.0004(13) -0.0034(14) -0.0013(13)
O31 0.0054(16) 0.0075(15) 0.0045(17) -0.0018(13) -0.0021(13) 0.0014(13)

loop_
_atom_type_symbol
_atom_type_description
_atom_type_scat_dispersion_real
_atom_type_scat_dispersion_imag
_atom_type_scat_source
Dy Dy -0.1892 4.4098 'International Tables Vol C Tables 4.2.6.8 and 6.1.1.4'
Na Na 0.0362 0.0249 'International Tables Vol C Tables 4.2.6.8 and 6.1.1.4'
O O 0.0106 0.0060 'International Tables Vol C Tables 4.2.6.8 and 6.1.1.4'
W W -0.8490 6.8722 'International Tables Vol C Tables 4.2.6.8 and 6.1.1.4'

loop_
_geom_angle_atom_site_label_1
_geom_angle_atom_site_label_2
_geom_angle_atom_site_label_3
_geom_angle
_geom_angle_site_symmetry_1
_geom_angle_site_symmetry_3
_geom_angle_publ_flag
O12 W1 O14 83.18(15) . . ?
O12 W1 O13 77.45(14) . . ?
O1 W1 O12 91.40(16) . . ?
O1 W1 O6 92.00(16) . . ?
O1 W1 O14 157.66(15) . . ?
O1 W1 O13 84.51(15) . . ?
O6 W1 O12 155.07(15) . . ?
O6 W1 O14 84.35(16) . . ?
O6 W1 O13 78.31(14) . . ?
O14 W1 O13 73.16(13) . . ?
O5 W1 O12 99.65(17) . . ?
O5 W1 O1 103.52(17) . . ?
O5 W1 O6 103.53(17) . . ?
O5 W1 O14 98.76(16) . . ?
O5 W1 O13 171.60(16) . . ?
O16 W2 O13 74.04(14) . . ?
O3 W2 O16 159.31(15) . . ?
O3 W2 O10 91.30(16) . . ?
O3 W2 O8 92.62(17) . . ?
O3 W2 O13 85.31(15) . . ?
O10 W2 O16 83.03(15) . . ?
O10 W2 O13 77.08(14) . . ?
O8 W2 O16 84.50(16) . . ?
O8 W2 O10 154.57(16) . . ?
O8 W2 O13 78.21(14) . . ?
O9 W2 O16 96.32(17) . . ?
O9 W2 O3 104.31(17) . . ?
O9 W2 O10 101.51(17) . . ?
O9 W2 O8 101.82(18) . . ?
O9 W2 O13 170.35(16) . . ?
O6 W3 O15 84.19(15) . . ?
O6 W3 O8 154.09(16) . . ?
O6 W3 O13 78.00(14) . . ?
O4 W3 O6 92.60(16) . . ?
O4 W3 O15 157.48(16) . . ?
O4 W3 O8 91.19(16) . . ?
O4 W3 O13 84.16(15) . . ?
O15 W3 O13 73.36(14) . . ?
O8 W3 O15 82.57(15) . . ?
O8 W3 O13 76.91(14) . . ?
O7 W3 O6 102.49(17) . . ?
O7 W3 O4 105.28(18) . . ?
O7 W3 O15 97.17(17) . . ?
O7 W3 O8 101.19(17) . . ?
O7 W3 O13 170.48(16) . . ?
O33 W4 O31 72.79(14) . . ?
O24 W4 O33 83.16(15) . . ?
O24 W4 O31 76.11(14) . . ?
O20 W4 O33 156.65(16) . . ?
O20 W4 O24 91.09(16) . . ?
O20 W4 O26 92.34(16) . . ?
O20 W4 O31 83.87(15) . . ?
O26 W4 O33 82.85(15) . . ?
O26 W4 O24 152.28(16) . . ?
O26 W4 O31 76.94(14) . . ?
O25 W4 O33 99.80(17) . . ?
O25 W4 O24 104.53(17) . . ?
O25 W4 O20 103.55(18) . . ?
O25 W4 O26 101.36(17) . . ?
O25 W4 O31 172.50(16) . . ?
O22 W5 O35 157.39(17) . . ?
O22 W5 O30 92.52(16) . . ?
O22 W5 O28 90.89(16) . . ?
O22 W5 O31 83.23(15) . . ?
O35 W5 O31 74.17(14) . . ?
O30 W5 O35 83.40(15) . . ?
O30 W5 O28 154.82(16) . . ?
O30 W5 O31 77.87(14) . . ?
O28 W5 O35 83.92(15) . . ?
O28 W5 O31 77.77(14) . . ?
O29 W5 O22 103.57(18) . . ?
O29 W5 O35 99.04(17) . . ?
O29 W5 O30 100.89(17) . . ?
O29 W5 O28 102.53(17) . . ?
O29 W5 O31 173.16(16) . . ?
O12 W6 O17 83.51(15) . . ?
O12 W6 O13 77.91(14) . . ?
O17 W6 O13 73.87(14) . . ?
O2 W6 O12 91.80(16) . . ?
O2 W6 O17 157.89(17) . . ?
O2 W6 O10 91.44(16) . . ?
O2 W6 O13 84.02(15) . . ?
O10 W6 O12 154.18(16) . . ?
O10 W6 O17 83.90(15) . . ?
O10 W6 O13 76.97(14) . . ?
O11 W6 O12 102.34(17) . . ?
O11 W6 O17 98.74(17) . . ?
O11 W6 O2 103.37(18) . . ?
O11 W6 O10 101.79(17) . . ?
O11 W6 O13 172.57(16) . . ?
O32 W7 O33 88.92(16) . . ?
O32 W7 O34 153.98(16) . . ?
O32 W7 O35 86.58(16) . . ?
O32 W7 O31 77.63(14) . . ?
O33 W7 O34 87.59(16) . . ?
O33 W7 O35 153.96(16) . . ?
O33 W7 O31 77.75(15) . . ?
O34 W7 O35 85.34(16) . . ?
O34 W7 O31 76.43(14) . . ?
O35 W7 O31 76.23(14) . . ?
O36 W7 O32 103.90(17) . . ?
O36 W7 O33 104.82(18) . . ?
O36 W7 O34 101.91(17) . . ?
O36 W7 O35 101.16(18) . . ?
O36 W7 O31 176.96(17) . . ?
O17 W8 O13 77.07(14) . . ?
O16 W8 O17 86.61(16) . . ?
O16 W8 O13 77.08(14) . . ?
O15 W8 O17 154.26(16) . . ?
O15 W8 O16 87.02(16) . . ?
O15 W8 O13 77.20(14) . . ?
O14 W8 O17 86.76(16) . . ?
O14 W8 O16 154.37(16) . . ?
O14 W8 O15 88.30(16) . . ?
O14 W8 O13 77.30(14) . . ?
O18 W8 O17 102.39(17) . . ?
O18 W8 O16 101.67(17) . . ?
O18 W8 O15 103.32(18) . . ?
O18 W8 O14 103.94(17) . . ?
O18 W8 O13 178.64(15) . . ?
O32 W9 O31 73.81(13) . . ?
O19 W9 O32 158.97(16) . . ?
O19 W9 O24 91.96(17) . . ?
O19 W9 O30 92.65(17) . . ?
O19 W9 O31 85.17(14) . . ?
O24 W9 O32 83.36(15) . . ?
O24 W9 O31 77.60(14) . . ?
O30 W9 O32 83.22(15) . . ?
O30 W9 O24 154.02(15) . . ?
O30 W9 O31 77.34(14) . . ?
O23 W9 O32 96.64(17) . . ?
O23 W9 O19 104.38(17) . . ?
O23 W9 O24 101.30(17) . . ?
O23 W9 O30 102.27(17) . . ?
O23 W9 O31 170.44(16) . . ?
O21 W10 O34 158.51(16) . . ?
O21 W10 O28 91.47(16) . . ?
O21 W10 O26 91.65(16) . . ?
O21 W10 O31 84.58(14) . . ?
O34 W10 O31 73.93(14) . . ?
O28 W10 O34 83.62(15) . . ?
O28 W10 O31 77.52(14) . . ?
O26 W10 O34 84.64(16) . . ?
O26 W10 O28 155.53(15) . . ?
O26 W10 O31 78.63(14) . . ?
O27 W10 O21 104.06(17) . . ?
O27 W10 O34 97.41(17) . . ?
O27 W10 O28 100.55(18) . . ?
O27 W10 O26 102.20(17) . . ?
O27 W10 O31 171.25(16) . . ?
O19 Dy1 O1 77.37(12) . . ?
O19 Dy1 O2 142.85(13) . . ?
O19 Dy1 O21 118.25(13) . . ?
O19 Dy1 O3 141.43(13) . . ?
O19 Dy1 O4 76.42(13) . . ?
O2 Dy1 O1 73.54(12) . . ?
O2 Dy1 O3 73.60(13) . . ?
O2 Dy1 O4 115.62(13) . . ?
O21 Dy1 O1 139.10(13) . . ?
O21 Dy1 O2 73.62(12) . . ?
O21 Dy1 O3 76.76(12) . . ?
O21 Dy1 O4 144.34(12) . . ?
O22 Dy1 O19 73.87(13) . . ?
O22 Dy1 O1 75.43(12) . . ?
O22 Dy1 O2 76.81(13) . . ?
O22 Dy1 O21 73.90(12) . . ?
O22 Dy1 O3 142.97(13) . . ?
O22 Dy1 O4 140.65(12) . . ?
O20 Dy1 O19 75.61(13) . . ?
O20 Dy1 O1 144.41(12) . . ?
O20 Dy1 O2 139.58(12) . . ?
O20 Dy1 O21 75.15(13) . . ?
O20 Dy1 O22 117.80(13) . . ?
O20 Dy1 O3 74.78(13) . . ?
O20 Dy1 O4 78.11(13) . . ?
O3 Dy1 O1 115.80(12) . . ?
O4 Dy1 O1 73.34(12) . . ?
O4 Dy1 O3 73.75(12) . . ?
Na7 Na8 Na8 133.58(13) . 2_566 ?
O63 Na8 Na8 44.88(12) . 2_566 ?
O63 Na8 Na8 43.53(11) 2_566 2_566 ?
O63 Na8 Na7 138.99(14) 2_566 . ?
O63 Na8 Na7 103.14(14) . . ?
O63 Na8 O63 88.42(17) . 2_566 ?
O63 Na8 O65 87.41(16) 2_566 . ?
O63 Na8 O65 167.70(19) . . ?
O63 Na8 O66 91.79(16) 2_566 . ?
O63 Na8 O66 95.73(17) . . ?
O63 Na8 O61 95.48(17) . . ?
O65 Na8 Na8 129.89(16) . 2_566 ?
O65 Na8 Na7 87.53(13) . . ?
O65 Na8 O66 95.96(16) . . ?
O66 Na8 Na8 95.21(14) . 2_566 ?
O66 Na8 Na7 48.44(12) . . ?
O61 Na8 Na8 139.75(17) . 2_566 ?
O61 Na8 Na7 47.68(12) . . ?
O61 Na8 O63 171.10(19) . 2_566 ?
O61 Na8 O65 87.14(16) . . ?
O61 Na8 O66 95.76(17) . . ?
O37 Na1 Na2 123.64(13) . . ?
O37 Na1 O23 77.33(15) . . ?
O37 Na1 O38 92.90(16) . . ?
O37 Na1 O41 163.15(18) . . ?
O37 Na1 O40 84.73(16) . . ?
O37 Na1 O39 88.18(16) . . ?
O23 Na1 Na2 71.29(10) . . ?
O38 Na1 Na2 125.18(13) . . ?
O38 Na1 O23 80.52(14) . . ?
O38 Na1 O40 153.26(18) . . ?
O41 Na1 Na2 40.65(11) . . ?
O41 Na1 O23 98.09(15) . . ?
O41 Na1 O38 102.41(16) . . ?
O41 Na1 O40 78.43(15) . . ?
O41 Na1 O39 97.77(17) . . ?
O40 Na1 Na2 41.99(11) . . ?
O40 Na1 O23 72.97(15) . . ?
O39 Na1 Na2 123.53(13) . . ?
O39 Na1 O23 163.92(16) . . ?
O39 Na1 O38 93.48(16) . . ?
O39 Na1 O40 113.01(18) . . ?
O68 Na9 Na7 145.36(14) . . ?
O68 Na9 O67 82.63(16) . . ?
O68 Na9 O29 86.09(14) . 2_666 ?
O64 Na9 Na7 43.74(12) . . ?
O64 Na9 O68 104.51(17) . . ?
O64 Na9 O69 167.04(17) . . ?
O64 Na9 O67 85.50(16) . . ?
O64 Na9 O29 93.40(15) . 2_666 ?
O69 Na9 Na7 126.19(14) . . ?
O69 Na9 O68 82.31(16) . . ?
O69 Na9 O67 106.50(17) . . ?
O69 Na9 O29 75.88(15) . 2_666 ?
O67 Na9 Na7 103.81(13) . . ?
O67 Na9 O29 168.00(18) . 2_666 ?
O29 Na9 Na7 83.28(11) 2_666 . ?
O62 Na9 Na7 42.44(12) . . ?
O62 Na9 O68 171.34(18) . . ?
O62 Na9 O64 84.06(17) . . ?
O62 Na9 O69 89.05(17) . . ?
O62 Na9 O67 99.49(18) . . ?
O62 Na9 O29 92.27(16) . 2_666 ?
Na6 Na5 Na5 123.95(11) . 2_567 ?
O25 Na5 Na5 100.47(13) 2_667 2_567 ?
O25 Na5 Na6 125.80(13) 2_667 . ?
O25 Na5 O57 169.40(17) 2_667 . ?
O38 Na5 Na5 127.25(15) . 2_567 ?
O38 Na5 Na6 91.85(13) . . ?
O38 Na5 O25 82.57(15) . 2_667 ?
O38 Na5 O57 94.55(16) . . ?
O55 Na5 Na5 41.62(11) . 2_567 ?
O55 Na5 Na5 41.52(11) 2_567 2_567 ?
O55 Na5 Na6 137.75(13) . . ?
O55 Na5 Na6 95.50(13) 2_567 . ?
O55 Na5 O25 99.90(15) 2_567 2_667 ?
O55 Na5 O25 95.73(16) . 2_667 ?
O55 Na5 O38 168.71(17) 2_567 . ?
O55 Na5 O38 85.65(15) . . ?
O55 Na5 O55 83.14(16) . 2_567 ?
O55 Na5 O57 94.21(16) . . ?
O55 Na5 O57 84.91(16) 2_567 . ?
O55 Na5 O56 174.45(18) . . ?
O57 Na5 Na5 89.41(13) . 2_567 ?
O57 Na5 Na6 43.88(11) . . ?
O56 Na5 Na5 132.88(15) . 2_567 ?
O56 Na5 Na6 41.80(11) . . ?
O56 Na5 O25 85.97(15) . 2_667 ?
O56 Na5 O38 99.82(16) . . ?
O56 Na5 O55 91.36(16) . 2_567 ?
O56 Na5 O57 84.47(15) . . ?
O48 Na4 Na3 43.68(12) . . ?
O48 Na4 O5 82.23(15) . . ?
O48 Na4 O52 158.46(19) . . ?
O48 Na4 O51 108.83(17) . . ?
O48 Na4 O49 89.72(16) . . ?
O48 Na4 O50 77.58(16) . . ?
O5 Na4 Na3 92.50(12) . . ?
O5 Na4 O51 87.71(16) . . ?
O5 Na4 O50 70.72(15) . . ?
O52 Na4 Na3 115.31(14) . . ?
O52 Na4 O5 96.15(16) . . ?
O52 Na4 O51 92.51(16) . . ?
O52 Na4 O49 96.38(16) . . ?
O52 Na4 O50 81.61(16) . . ?
O51 Na4 Na3 151.95(13) . . ?
O51 Na4 O50 156.74(17) . . ?
O49 Na4 Na3 91.20(13) . . ?
O49 Na4 O5 163.93(18) . . ?
O49 Na4 O51 81.73(16) . . ?
O49 Na4 O50 121.18(17) . . ?
O50 Na4 Na3 42.32(11) . . ?
Na7 Na6 Na5 167.13(9) . . ?
O59 Na6 Na5 124.66(13) . . ?
O59 Na6 Na7 44.96(11) . . ?
O59 Na6 O54 78.42(15) . . ?
O54 Na6 Na5 90.44(13) . . ?
O54 Na6 Na7 80.18(13) . . ?
O57 Na6 Na5 44.31(11) . . ?
O57 Na6 Na7 128.24(13) . . ?
O57 Na6 O59 83.81(15) . . ?
O57 Na6 O54 99.06(16) . . ?
O57 Na6 O58 89.63(16) . . ?
O60 Na6 Na5 146.71(14) . . ?
O60 Na6 Na7 41.26(11) . . ?
O60 Na6 O59 86.08(15) . . ?
O60 Na6 O54 83.17(16) . . ?
O60 Na6 O57 168.97(18) . . ?
O60 Na6 O58 88.59(16) . . ?
O56 Na6 Na5 42.78(11) . . ?
O56 Na6 Na7 145.84(14) . . ?
O56 Na6 O59 165.73(17) . . ?
O56 Na6 O54 93.57(16) . . ?
O56 Na6 O57 85.85(16) . . ?
O56 Na6 O60 104.85(16) . . ?
O56 Na6 O58 85.42(16) . . ?
O58 Na6 Na5 94.72(14) . . ?
O58 Na6 Na7 95.73(14) . . ?
O58 Na6 O59 104.29(16) . . ?
O58 Na6 O54 171.16(17) . . ?
Na4 Na3 Na2 155.32(9) . . ?
O48 Na3 Na4 42.41(11) . . ?
O48 Na3 Na2 137.67(13) . . ?
O44 Na3 Na4 125.04(13) . . ?
O44 Na3 Na2 40.52(11) . . ?
O44 Na3 O48 97.68(16) . . ?
O47 Na3 Na4 107.96(13) . . ?
O47 Na3 Na2 96.40(13) . . ?
O47 Na3 O48 88.38(16) . . ?
O47 Na3 O44 105.50(16) . . ?
O47 Na3 O45 90.15(17) . . ?
O47 Na3 O50 87.38(17) . . ?
O45 Na3 Na4 139.38(13) . . ?
O45 Na3 Na2 41.33(11) . . ?
O45 Na3 O48 178.07(17) . . ?
O45 Na3 O44 81.52(15) . . ?
O50 Na3 Na4 45.03(12) . . ?
O50 Na3 Na2 143.23(14) . . ?
O50 Na3 O48 78.83(16) . . ?
O50 Na3 O44 166.64(18) . . ?
O50 Na3 O45 102.35(16) . . ?
O46 Na3 Na4 73.18(16) . . ?
O46 Na3 Na2 84.59(16) . . ?
O46 Na3 O48 101.97(19) . . ?
O46 Na3 O44 85.94(17) . . ?
O46 Na3 O47 163.57(19) . . ?
O46 Na3 O45 79.75(18) . . ?
O46 Na3 O50 82.24(18) . . ?
Na3 Na2 Na1 107.68(8) . . ?
O44 Na2 Na1 80.28(11) . . ?
O44 Na2 Na3 41.37(11) . . ?
O44 Na2 O41 86.92(15) . . ?
O44 Na2 O40 99.08(16) . . ?
O44 Na2 O45 82.46(16) . . ?
O44 Na2 O42 99.67(18) . . ?
O43 Na2 Na1 103.11(14) . . ?
O43 Na2 Na3 130.20(14) . . ?
O43 Na2 O44 171.20(19) . . ?
O43 Na2 O41 100.86(17) . . ?
O43 Na2 O40 79.09(16) . . ?
O43 Na2 O45 89.50(17) . . ?
O43 Na2 O42 84.46(18) . . ?
O41 Na2 Na1 39.26(10) . . ?
O41 Na2 Na3 127.61(13) . . ?
O41 Na2 O40 75.87(15) . . ?
O41 Na2 O42 90.70(16) . . ?
O40 Na2 Na1 40.63(11) . . ?
O40 Na2 Na3 100.21(13) . . ?
O45 Na2 Na1 134.34(13) . . ?
O45 Na2 Na3 41.42(11) . . ?
O45 Na2 O41 168.83(18) . . ?
O45 Na2 O40 102.34(17) . . ?
O45 Na2 O42 94.47(17) . . ?
O42 Na2 Na1 129.94(14) . . ?
O42 Na2 Na3 103.49(14) . . ?
O42 Na2 O40 156.25(19) . . ?
Na8 Na7 Na9 96.74(8) . . ?
Na8 Na7 Na6 121.79(9) . . ?
Na6 Na7 Na9 141.46(9) . . ?
O59 Na7 Na8 85.38(12) . . ?
O59 Na7 Na9 152.52(13) . . ?
O59 Na7 Na6 45.09(11) . . ?
O59 Na7 O64 162.83(17) . . ?
O66 Na7 Na8 46.71(11) . . ?
O66 Na7 Na9 76.02(12) . . ?
O66 Na7 Na6 129.85(13) . . ?
O66 Na7 O59 86.05(15) . . ?
O66 Na7 O64 91.47(16) . . ?
O66 Na7 O62 81.66(16) . . ?
O64 Na7 Na8 80.61(12) . . ?
O64 Na7 Na9 40.68(11) . . ?
O64 Na7 Na6 138.39(13) . . ?
O61 Na7 Na8 46.22(12) . . ?
O61 Na7 Na9 119.54(14) . . ?
O61 Na7 Na6 90.49(13) . . ?
O61 Na7 O59 81.38(15) . . ?
O61 Na7 O66 92.59(16) . . ?
O61 Na7 O64 81.77(16) . . ?
O61 Na7 O62 159.57(18) . . ?
O60 Na7 Na8 148.76(15) . . ?
O60 Na7 Na9 103.73(13) . . ?
O60 Na7 Na6 42.11(11) . . ?
O60 Na7 O59 87.07(16) . . ?
O60 Na7 O66 162.13(18) . . ?
O60 Na7 O64 99.82(16) . . ?
O60 Na7 O61 102.65(17) . . ?
O60 Na7 O62 86.95(17) . . ?
O62 Na7 Na8 123.26(14) . . ?
O62 Na7 Na9 40.06(11) . . ?
O62 Na7 Na6 108.28(14) . . ?
O62 Na7 O59 117.48(16) . . ?
O62 Na7 O64 78.82(15) . . ?
W6 O12 W1 113.71(18) . . ?
W7 O32 W9 115.46(18) . . ?
W9 O19 Dy1 129.08(18) . . ?
W7 O33 W4 117.21(19) . . ?
W8 O17 W6 115.17(19) . . ?
W1 O1 Dy1 131.30(18) . . ?
W4 O24 W9 115.38(19) . . ?
W8 O16 W2 114.61(18) . . ?
W6 O2 Dy1 132.03(19) . . ?
W10 O21 Dy1 129.42(19) . . ?
W7 O34 W10 116.13(18) . . ?
W5 O22 Dy1 131.26(19) . . ?
W7 O35 W5 115.10(19) . . ?
W3 O6 W1 113.93(18) . . ?
W4 O20 Dy1 130.58(19) . . ?
W5 O30 W9 114.04(18) . . ?
W2 O3 Dy1 130.31(18) . . ?
W5 O28 W10 113.34(19) . . ?
W3 O4 Dy1 131.6(2) . . ?
W8 O15 W3 115.84(18) . . ?
W10 O26 W4 114.47(18) . . ?
W6 O10 W2 114.54(18) . . ?
W2 O8 W3 113.88(19) . . ?
Na8 O63 Na8 91.58(17) . 2_566 ?
W8 O14 W1 116.53(18) . . ?
W4 O25 Na5 154.6(2) . 2_667 ?
W9 O23 Na1 131.5(2) . . ?
Na5 O38 Na1 131.49(19) . . ?
Na4 O48 Na3 93.91(16) . . ?
W1 O5 Na4 145.0(2) . . ?
Na2 O44 Na3 98.12(16) . . ?
Na1 O41 Na2 100.08(17) . . ?
Na7 O59 Na6 89.95(14) . . ?
Na5 O55 Na5 96.86(16) . 2_567 ?
Na1 O40 Na2 97.37(17) . . ?
Na8 O66 Na7 84.85(15) . . ?
Na6 O57 Na5 91.82(15) . . ?
Na9 O64 Na7 95.57(17) . . ?
Na8 O61 Na7 86.10(16) . . ?
Na7 O60 Na6 96.63(16) . . ?
W5 O29 Na9 134.0(2) . 2_666 ?
Na6 O56 Na5 95.42(16) . . ?
Na2 O45 Na3 97.25(17) . . ?
Na9 O62 Na7 97.50(17) . . ?
Na3 O50 Na4 92.64(17) . . ?
W1 O13 W3 88.73(12) . . ?
W1 O13 W6 89.98(13) . . ?
W2 O13 W1 172.70(18) . . ?
W2 O13 W3 89.92(13) . . ?
W2 O13 W6 90.42(12) . . ?
W6 O13 W3 172.49(18) . . ?
W8 O13 W1 92.99(12) . . ?
W8 O13 W2 94.25(13) . . ?
W8 O13 W3 93.56(13) . . ?
W8 O13 W6 93.90(14) . . ?
W5 O31 W4 173.25(17) . . ?
W5 O31 W9 89.63(12) . . ?
W5 O31 W10 90.61(13) . . ?
W7 O31 W4 92.25(12) . . ?
W7 O31 W5 94.50(13) . . ?
W7 O31 W9 93.08(13) . . ?
W7 O31 W10 93.43(12) . . ?
W9 O31 W4 89.94(12) . . ?
W10 O31 W4 89.05(11) . . ?
W10 O31 W9 173.45(17) . . ?

loop_
_geom_bond_atom_site_label_1
_geom_bond_atom_site_label_2
_geom_bond_distance
_geom_bond_site_symmetry_2
_geom_bond_publ_flag
W1 O12 1.970(4) . ?
W1 O1 1.781(4) . ?
W1 O6 1.938(4) . ?
W1 O14 2.020(4) . ?
W1 O5 1.736(4) . ?
W1 O13 2.317(3) . ?
W2 O16 2.035(4) . ?
W2 O3 1.791(4) . ?
W2 O10 1.959(4) . ?
W2 O8 1.938(4) . ?
W2 O9 1.731(4) . ?
W2 O13 2.294(3) . ?
W3 O6 1.937(4) . ?
W3 O4 1.791(4) . ?
W3 O15 2.026(4) . ?
W3 O8 1.961(4) . ?
W3 O7 1.729(4) . ?
W3 O13 2.330(4) . ?
W4 O33 2.023(4) . ?
W4 O24 1.955(4) . ?
W4 O20 1.796(4) . ?
W4 O26 1.953(4) . ?
W4 O25 1.718(4) . ?
W4 O31 2.369(4) . ?
W5 O22 1.792(4) . ?
W5 O35 2.017(4) . ?
W5 O30 1.926(4) . ?
W5 O28 1.957(4) . ?
W5 O29 1.744(4) . ?
W5 O31 2.300(4) . ?
W6 O12 1.943(4) . ?
W6 O17 2.023(4) . ?
W6 O2 1.784(4) . ?
W6 O10 1.933(4) . ?
W6 O11 1.740(4) . ?
W6 O13 2.318(4) . ?
W7 O32 1.886(4) . ?
W7 O33 1.888(4) . ?
W7 O34 1.919(4) . ?
W7 O35 1.953(4) . ?
W7 O36 1.735(4) . ?
W7 O31 2.262(3) . ?
W8 O17 1.933(4) . ?
W8 O16 1.924(4) . ?
W8 O15 1.915(4) . ?
W8 O14 1.876(4) . ?
W8 O18 1.744(4) . ?
W8 O13 2.252(4) . ?
W9 O32 2.035(4) . ?
W9 O19 1.790(4) . ?
W9 O24 1.955(4) . ?
W9 O30 1.945(4) . ?
W9 O23 1.726(4) . ?
W9 O31 2.308(3) . ?
W10 O21 1.798(4) . ?
W10 O34 1.999(4) . ?
W10 O28 1.962(4) . ?
W10 O26 1.946(4) . ?
W10 O27 1.726(4) . ?
W10 O31 2.306(3) . ?
Dy1 O19 2.375(4) . ?
Dy1 O1 2.402(3) . ?
Dy1 O2 2.386(4) . ?
Dy1 O21 2.382(4) . ?
Dy1 O22 2.374(4) . ?
Dy1 O20 2.355(4) . ?
Dy1 O3 2.392(4) . ?
Dy1 O4 2.387(4) . ?
Na8 Na8 3.307(4) 2_566 ?
Na8 Na7 3.204(3) . ?
Na8 O63 2.335(5) 2_566 ?
Na8 O63 2.279(5) . ?
Na8 O65 2.338(5) . ?
Na8 O66 2.342(5) . ?
Na8 O61 2.319(5) . ?
Na1 Na2 3.715(3) . ?
Na1 O37 2.326(5) . ?
Na1 O23 2.701(5) . ?
Na1 O38 2.433(5) . ?
Na1 O41 2.388(4) . ?
Na1 O40 2.439(5) . ?
Na1 O39 2.431(5) . ?
Na9 Na7 3.626(3) . ?
Na9 O68 2.395(5) . ?
Na9 O64 2.375(5) . ?
Na9 O69 2.383(5) . ?
Na9 O67 2.436(5) . ?
Na9 O29 2.682(4) 2_666 ?
Na9 O62 2.354(5) . ?
Na5 Na5 3.587(5) 2_567 ?
Na5 Na6 3.517(3) . ?
Na5 O25 2.452(5) 2_667 ?
Na5 O38 2.428(5) . ?
Na5 O55 2.400(5) 2_567 ?
Na5 O55 2.395(5) . ?
Na5 O57 2.458(5) . ?
Na5 O56 2.399(5) . ?
Na4 Na3 3.540(3) . ?
Na4 O48 2.393(5) . ?
Na4 O5 2.462(4) . ?
Na4 O52 2.436(5) . ?
Na4 O51 2.462(5) . ?
Na4 O49 2.438(5) . ?
Na4 O50 2.507(5) . ?
Na6 Na7 3.511(3) . ?
Na6 O59 2.486(5) . ?
Na6 O54 2.494(5) . ?
Na6 O57 2.439(5) . ?
Na6 O60 2.370(5) . ?
Na6 O56 2.355(5) . ?
Na6 O58 2.444(5) . ?
Na3 Na2 3.638(3) . ?
Na3 O48 2.451(5) . ?
Na3 O44 2.429(5) . ?
Na3 O47 2.363(5) . ?
Na3 O45 2.426(5) . ?
Na3 O50 2.386(5) . ?
Na3 O46 2.341(5) . ?
Na2 O44 2.388(5) . ?
Na2 O43 2.255(5) . ?
Na2 O41 2.458(5) . ?
Na2 O40 2.506(5) . ?
Na2 O45 2.422(5) . ?
Na2 O42 2.466(5) . ?
Na7 O59 2.480(5) . ?
Na7 O66 2.407(5) . ?
Na7 O64 2.519(5) . ?
Na7 O61 2.375(5) . ?
Na7 O60 2.331(5) . ?
Na7 O62 2.468(5) . ?
O63 Na8 2.335(5) 2_566 ?
O25 Na5 2.452(5) 2_667 ?
O55 Na5 2.400(5) 2_567 ?
O29 Na9 2.682(4) 2_666 ?

loop_
_geom_torsion_atom_site_label_1
_geom_torsion_atom_site_label_2
_geom_torsion_atom_site_label_3
_geom_torsion_atom_site_label_4
_geom_torsion
_geom_torsion_site_symmetry_1
_geom_torsion_site_symmetry_2
_geom_torsion_site_symmetry_3
_geom_torsion_site_symmetry_4
_geom_torsion_publ_flag
O12 W1 O1 Dy1 -77.5(2) . . . . ?
O12 W1 O5 Na4 -102.0(4) . . . . ?
O12 W6 O2 Dy1 77.4(2) . . . . ?
O32 W7 O33 W4 76.8(2) . . . . ?
O32 W9 O19 Dy1 0.5(6) . . . . ?
O32 W9 O23 Na1 -34.4(3) . . . . ?
O19 W9 O23 Na1 145.1(2) . . . . ?
O33 W4 O20 Dy1 1.4(5) . . . . ?
O33 W4 O25 Na5 -120.8(5) . . . 2_667 ?
O33 W7 O32 W9 -76.5(2) . . . . ?
O17 W6 O2 Dy1 0.3(6) . . . . ?
O17 W8 O14 W1 -78.6(2) . . . . ?
O1 W1 O5 Na4 -8.2(4) . . . . ?
O24 W4 O20 Dy1 76.6(2) . . . . ?
O24 W4 O25 Na5 153.8(5) . . . 2_667 ?
O24 W9 O19 Dy1 -76.0(2) . . . . ?
O24 W9 O23 Na1 50.1(3) . . . . ?
O16 W2 O3 Dy1 4.3(6) . . . . ?
O16 W8 O14 W1 -3.4(5) . . . . ?
O34 W7 O32 W9 5.8(5) . . . . ?
O34 W7 O33 W4 -77.4(2) . . . . ?
O34 W10 O21 Dy1 -2.3(6) . . . . ?
O22 W5 O29 Na9 70.6(3) . . . 2_666 ?
O35 W5 O22 Dy1 2.2(6) . . . . ?
O35 W5 O29 Na9 -109.6(3) . . . 2_666 ?
O35 W7 O32 W9 77.8(2) . . . . ?
O35 W7 O33 W4 -3.1(5) . . . . ?
O6 W1 O1 Dy1 77.8(2) . . . . ?
O6 W1 O5 Na4 87.2(4) . . . . ?
O6 W3 O4 Dy1 -76.5(2) . . . . ?
O20 W4 O25 Na5 59.0(5) . . . 2_667 ?
O30 W5 O22 Dy1 -76.6(2) . . . . ?
O30 W5 O29 Na9 -24.7(3) . . . 2_666 ?
O30 W9 O19 Dy1 78.5(2) . . . . ?
O30 W9 O23 Na1 -118.9(3) . . . . ?
O28 W5 O22 Dy1 78.4(2) . . . . ?
O28 W5 O29 Na9 164.7(3) . . . 2_666 ?
O28 W10 O21 Dy1 -78.5(2) . . . . ?
O15 W3 O4 Dy1 4.6(6) . . . . ?
O15 W8 O14 W1 76.1(2) . . . . ?
O26 W4 O20 Dy1 -75.9(2) . . . . ?
O26 W4 O25 Na5 -36.2(5) . . . 2_667 ?
O26 W10 O21 Dy1 77.2(2) . . . . ?
O10 W2 O3 Dy1 77.8(2) . . . . ?
O10 W6 O2 Dy1 -77.0(2) . . . . ?
O8 W2 O3 Dy1 -77.1(2) . . . . ?
O8 W3 O4 Dy1 77.9(2) . . . . ?
O14 W1 O1 Dy1 -2.2(6) . . . . ?
O14 W1 O5 Na4 173.4(4) . . . . ?
O25 W4 O20 Dy1 -178.2(2) . . . . ?
O23 W9 O19 Dy1 -178.1(2) . . . . ?
O9 W2 O3 Dy1 -180.0(2) . . . . ?
O5 W1 O1 Dy1 -177.8(2) . . . . ?
O11 W6 O2 Dy1 -179.5(2) . . . . ?
O27 W10 O21 Dy1 -179.7(2) . . . . ?
O29 W5 O22 Dy1 -178.5(2) . . . . ?
O18 W8 O14 W1 179.5(2) . . . . ?
O7 W3 O4 Dy1 179.8(2) . . . . ?
O36 W7 O32 W9 178.5(2) . . . . ?
O36 W7 O33 W4 -179.1(2) . . . . ?
O13 W1 O1 Dy1 -0.3(2) . . . . ?
O13 W2 O3 Dy1 0.9(2) . . . . ?
O13 W3 O4 Dy1 1.2(2) . . . . ?
O13 W6 O2 Dy1 -0.3(2) . . . . ?
O13 W8 O14 W1 -1.12(18) . . . . ?
O31 W4 O20 Dy1 0.7(2) . . . . ?
O31 W5 O22 Dy1 0.8(2) . . . . ?
O31 W7 O32 W9 1.20(17) . . . . ?
O31 W7 O33 W4 -0.77(17) . . . . ?
O31 W9 O19 Dy1 1.4(2) . . . . ?
O31 W10 O21 Dy1 -1.2(2) . . . . ?
